data_1507500
loop_
_publ_author_name
'Pedireddi, V. R.'
'Ranganathan, Anupama'
'Ganesh, Krishna N.'

_publ_section_title
;
 Cyanurate Mimics of Hydrogen-Bonding Patterns of Nucleic Bases:&#x2009;
 Crystal Structure of a 1:1 Molecular Complex of 9-Ethyladenine
 andN-Methylcyanuric Acid
;
_journal_issue 1
_journal_name_full 'Organic Letters'
_journal_page_first 99
_journal_paper_doi 10.1021/ol006811p
_journal_volume 3
_journal_year 2001
_chemical_formula_sum 'C7 H9 N5'
_chemical_formula_weight 163.19
_chemical_name_systematic
; 
 ? 
;
_space_group_IT_number 14
_symmetry_cell_setting monoclinic
_symmetry_space_group_name_Hall '-P 2ybc'
_symmetry_space_group_name_H-M 'P 1 21/c 1'
_atom_sites_solution_hydrogens geom
_atom_sites_solution_primary direct
_atom_sites_solution_secondary difmap
_audit_creation_method SHELXL
_cell_angle_alpha 90.00
_cell_angle_beta 117.2(1)
_cell_angle_gamma 90.00
_cell_formula_units_Z 4
_cell_length_a 8.712(1)
_cell_length_b 12.524(2)
_cell_length_c 8.438(1)
_cell_measurement_temperature 293(2)
_cell_volume 818.9(8)
_computing_structure_refinement 'SHELXL-93 (Sheldrick, 1993)'
_computing_structure_solution 'SHELXS-86 (Sheldrick, 1990)'
_diffrn_ambient_temperature 293(2)
_diffrn_radiation_monochromator graphite
_diffrn_radiation_source 'fine-focus sealed tube'
_diffrn_radiation_type MoK\a
_diffrn_radiation_wavelength 0.71073
_diffrn_reflns_av_R_equivalents 0.1005
_diffrn_reflns_av_sigmaI/netI 0.0936
_diffrn_reflns_limit_h_max 9
_diffrn_reflns_limit_h_min -9
_diffrn_reflns_limit_k_max 13
_diffrn_reflns_limit_k_min -13
_diffrn_reflns_limit_l_max 9
_diffrn_reflns_limit_l_min -9
_diffrn_reflns_number 3310
_diffrn_reflns_theta_max 23.32
_diffrn_reflns_theta_min 2.63
_exptl_absorpt_coefficient_mu 0.090
_exptl_crystal_colour colorless
_exptl_crystal_density_diffrn 1.324
_exptl_crystal_description needles
_exptl_crystal_F_000 344
_exptl_crystal_size_max 0.35
_exptl_crystal_size_mid 0.3
_exptl_crystal_size_min 0.3
_refine_diff_density_max 0.274
_refine_diff_density_min -0.165
_refine_diff_density_rms 0.046
_refine_ls_extinction_coef 0.0281(80)
_refine_ls_extinction_expression Fc^*^=kFc[1+0.001xFc^2^\l^3^/sin(2\q)]^-1/4^
_refine_ls_extinction_method SHELXL
_refine_ls_goodness_of_fit_all 1.136
_refine_ls_goodness_of_fit_obs 1.230
_refine_ls_matrix_type full
_refine_ls_number_parameters 146
_refine_ls_number_reflns 1159
_refine_ls_number_restraints 0
_refine_ls_restrained_S_all 1.189
_refine_ls_restrained_S_obs 1.230
_refine_ls_R_factor_all 0.1171
_refine_ls_R_factor_obs 0.0665
_refine_ls_shift/esd_max 0.001
_refine_ls_shift/esd_mean 0.000
_refine_ls_structure_factor_coef Fsqd
_refine_ls_weighting_details 'w=1/[\s^2^(Fo^2^)+(0.0628P)^2^+0.3804P] where P=(Fo^2^+2Fc^2^)/3'
_refine_ls_weighting_scheme calc
_refine_ls_wR_factor_all 0.1785
_refine_ls_wR_factor_obs 0.1423
_reflns_number_observed 750
_reflns_number_total 1175
_reflns_observed_criterion >2sigma(I)
_cod_data_source_file ol006811p_s1.cif
_cod_data_source_block data
_cod_depositor_comments
;
The following automatic conversions were performed:

'_refine_ls_weighting_scheme' value 'calc
w=1/[\s^2^(Fo^2^)+(0.0628P)^2^+0.3804P] where P=(Fo^2^+2Fc^2^)/3' was
changed to 'calc'. New tag '_refine_ls_weighting_details' was
created. The value of the new tag was set to
'w=1/[\s^2^(Fo^2^)+(0.0628P)^2^+0.3804P] where P=(Fo^2^+2Fc^2^)/3'.

Automatic conversion script
Id: cif_fix_values 3143 2015-03-26 13:38:13Z robertas 
;
_cod_original_cell_volume 818.9(2)
_cod_original_sg_symbol_H-M P21/c
_cod_database_code 1507500

loop_
_symmetry_equiv_pos_as_xyz
'x, y, z'
'-x, y+1/2, -z+1/2'
'-x, -y, -z'
'x, -y-1/2, z-1/2'

loop_
_atom_site_aniso_label
_atom_site_aniso_U_11
_atom_site_aniso_U_22
_atom_site_aniso_U_33
_atom_site_aniso_U_23
_atom_site_aniso_U_13
_atom_site_aniso_U_12
N19 0.091(3) 0.034(2) 0.045(2) 0.001(2) 0.042(2) -0.001(2)
C19 0.056(3) 0.044(3) 0.036(2) 0.003(2) 0.022(2) 0.005(2)
N16 0.101(3) 0.038(2) 0.055(2) 0.000(2) 0.048(2) -0.003(2)
C13 0.071(3) 0.037(2) 0.037(2) 0.002(2) 0.031(2) 0.000(2)
N15 0.083(3) 0.038(2) 0.050(2) -0.003(2) 0.035(2) -0.001(2)
N12 0.097(3) 0.039(2) 0.051(2) -0.002(2) 0.045(2) -0.001(2)
C14 0.068(3) 0.040(2) 0.044(2) -0.003(2) 0.033(2) 0.000(2)
N18 0.078(3) 0.039(2) 0.045(2) 0.002(2) 0.036(2) 0.003(2)
C12 0.080(4) 0.042(3) 0.068(3) -0.009(2) 0.038(3) -0.001(2)
C17 0.096(4) 0.051(3) 0.052(3) 0.009(2) 0.047(3) 0.004(2)
C11 0.109(4) 0.045(3) 0.052(3) -0.002(2) 0.048(3) -0.003(2)
C22 0.093(5) 0.091(5) 0.119(7) -0.032(5) 0.059(5) -0.020(4)

loop_
_atom_site_label
_atom_site_type_symbol
_atom_site_fract_x
_atom_site_fract_y
_atom_site_fract_z
_atom_site_U_iso_or_equiv
_atom_site_thermal_displace_type
_atom_site_occupancy
_atom_site_calc_flag
N19 N 0.6612(5) 0.7413(3) 0.1548(5) 0.0523(10) Uani 1 d
C19 C 0.6846(5) 0.8432(3) 0.1298(5) 0.0450(10) Uani 1 d
N16 N 0.7412(5) 1.0575(2) 0.0586(4) 0.0599(11) Uani 1 d
C13 C 0.6921(5) 0.9271(3) 0.2453(5) 0.0458(11) Uani 1 d
N15 N 0.7149(5) 1.0956(2) 0.3275(4) 0.0552(10) Uani 1 d
N12 N 0.6710(5) 0.9294(2) 0.3986(4) 0.0582(11) Uani 1 d
C14 C 0.7215(5) 1.0286(3) 0.2016(5) 0.0476(11) Uani 1 d
N18 N 0.7018(4) 0.8703(2) -0.0159(4) 0.0510(10) Uani 1 d
C12 C 0.7339(7) 1.2127(3) 0.3333(7) 0.0617(13) Uani 1 d
C17 C 0.7298(6) 0.9724(3) -0.0395(6) 0.0613(13) Uani 1 d
C11 C 0.6864(6) 1.0313(3) 0.4404(6) 0.0645(14) Uani 1 d
C22 C 0.9171(10) 1.2435(7) 0.3876(13) 0.097(2) Uani 1 d
H17 H 0.7438(46) 0.9884(29) -0.1401(54) 0.057(11) Uiso 1 d
H22B H 0.9572(63) 1.2192(40) 0.3133(67) 0.092(19) Uiso 1 d
H12B H 0.6842(48) 1.2479(29) 0.4229(53) 0.067(12) Uiso 1 d
H19B H 0.6541(42) 0.7180(26) 0.2523(51) 0.041(10) Uiso 1 d
H19A H 0.6692(42) 0.6849(29) 0.0765(48) 0.051(11) Uiso 1 d
H22B H 0.9691(87) 1.2038(52) 0.4942(94) 0.145(34) Uiso 1 d
H11 H 0.6744(47) 1.0630(28) 0.5447(53) 0.062(12) Uiso 1 d
H22A H 0.9229(96) 1.3149(64) 0.3932(95) 0.181(37) Uiso 1 d
H12A H 0.6688(57) 1.2486(32) 0.2076(69) 0.085(15) Uiso 1 d

loop_
_atom_type_symbol
_atom_type_description
_atom_type_scat_dispersion_real
_atom_type_scat_dispersion_imag
_atom_type_scat_source
C C 0.0033 0.0016 'International Tables Vol C Tables 4.2.6.8 and 6.1.1.4'
H H 0.0000 0.0000 'International Tables Vol C Tables 4.2.6.8 and 6.1.1.4'
N N 0.0061 0.0033 'International Tables Vol C Tables 4.2.6.8 and 6.1.1.4'

loop_
_geom_angle_atom_site_label_1
_geom_angle_atom_site_label_2
_geom_angle_atom_site_label_3
_geom_angle
C19 N19 H19B 122.5(22)
C19 N19 H19A 121.2(20)
H19B N19 H19A 115.7(29)
N19 C19 N18 118.5(3)
N19 C19 C13 124.6(3)
N18 C19 C13 116.9(3)
C17 N16 C14 109.9(3)
C14 C13 N12 110.4(3)
C14 C13 C19 117.1(3)
N12 C13 C19 132.4(3)
C11 N15 C14 105.4(3)
C11 N15 C12 128.5(4)
C14 N15 C12 126.1(4)
C11 N12 C13 103.3(3)
N16 C14 N15 126.6(3)
N16 C14 C13 127.2(3)
N15 C14 C13 106.1(3)
C17 N18 C19 118.8(3)
N15 C12 C22 110.7(5)
N15 C12 H12B 110.0(19)
C22 C12 H12B 112.3(20)
N15 C12 H12A 113.1(23)
C22 C12 H12A 102.0(25)
H12B C12 H12A 108.5(31)
N16 C17 N18 130.1(4)
N16 C17 H17 113.1(23)
N18 C17 H17 116.8(23)
N12 C11 N15 114.7(4)
N12 C11 H11 125.1(21)
N15 C11 H11 120.2(21)
C12 C22 H22B 113.5(33)
C12 C22 H22B 97.8(44)
H22B C22 H22B 108.4(54)
C12 C22 H22A 107.5(51)
H22B C22 H22A 110.2(58)
H22B C22 H22A 119.0(65)

loop_
_geom_bond_atom_site_label_1
_geom_bond_atom_site_label_2
_geom_bond_distance
N19 C19 1.325(5)
N19 H19B 0.90(4)
N19 H19A 0.99(4)
C19 N18 1.348(4)
C19 C13 1.414(5)
N16 C17 1.325(5)
N16 C14 1.344(5)
C13 C14 1.380(5)
C13 N12 1.388(4)
N15 C11 1.355(5)
N15 C14 1.375(4)
N15 C12 1.475(5)
N12 C11 1.313(5)
N18 C17 1.334(5)
C12 C22 1.496(8)
C12 H12B 1.12(4)
C12 H12A 1.05(5)
C17 H17 0.93(4)
C11 H11 1.01(4)
C22 H22B 0.90(5)
C22 H22B 0.94(6)
C22 H22A 0.90(8)

loop_
_cod_related_entry_id
_cod_related_entry_database
_cod_related_entry_code
1 ChemSpider 6
